data_4309944
loop_
_publ_author_name
'Chun-Long Chen'
'Hai-Yan Tan'
'Jun-Hua Yao'
'Yi-Qian Wan'
'Cheng-Yong Su'

_publ_section_title
;
Disilver(I) Rectangular-Shaped Metallacycles: X-ray Crystal Structure and
Dynamic Behavior in Solution
;
_journal_name_full 'Inorganic Chemistry'
_journal_page_first 8510
_journal_page_last 8520
_journal_paper_doi 10.1021/ic050673o
_journal_volume 44
_journal_year 2005
_chemical_formula_sum 'C40 H40 Ag2 F6 N8 O6'
_chemical_formula_weight 1058.54
_chemical_name_systematic
; 
 ? 
;
_space_group_IT_number 2
_symmetry_cell_setting triclinic
_symmetry_space_group_name_Hall '-P 1'
_symmetry_space_group_name_H-M 'P -1'
_atom_sites_solution_hydrogens geom
_atom_sites_solution_primary direct
_atom_sites_solution_secondary difmap
_audit_creation_method SHELXL-97
_cell_angle_alpha 101.076(9)
_cell_angle_beta 98.593(9)
_cell_angle_gamma 94.408(9)
_cell_formula_units_Z 1
_cell_length_a 9.450(5)
_cell_length_b 10.407(5)
_cell_length_c 11.061(6)
_cell_measurement_temperature 293(2)
_cell_volume 1049.3(9)
_computing_structure_refinement 'SHELXL-97 (Sheldrick, 1997)'
_computing_structure_solution 'SHELXS-97 (Sheldrick, 1990)'
_diffrn_ambient_temperature 293(2)
_diffrn_measured_fraction_theta_full 0.965
_diffrn_measured_fraction_theta_max 0.965
_diffrn_radiation_monochromator graphite
_diffrn_radiation_source 'fine-focus sealed tube'
_diffrn_radiation_type MoK\a
_diffrn_radiation_wavelength 0.71073
_diffrn_reflns_av_R_equivalents 0.0143
_diffrn_reflns_av_sigmaI/netI 0.0281
_diffrn_reflns_limit_h_max 12
_diffrn_reflns_limit_h_min -11
_diffrn_reflns_limit_k_max 12
_diffrn_reflns_limit_k_min -13
_diffrn_reflns_limit_l_max 12
_diffrn_reflns_limit_l_min -14
_diffrn_reflns_number 6487
_diffrn_reflns_theta_full 27.06
_diffrn_reflns_theta_max 27.06
_diffrn_reflns_theta_min 2.19
_exptl_absorpt_coefficient_mu 1.016
_exptl_absorpt_correction_T_max 0.8073
_exptl_absorpt_correction_T_min 0.7368
_exptl_crystal_density_diffrn 1.675
_exptl_crystal_density_method 'not measured'
_exptl_crystal_F_000 532
_exptl_crystal_size_max 0.32
_exptl_crystal_size_mid 0.25
_exptl_crystal_size_min 0.22
_refine_diff_density_max 0.579
_refine_diff_density_min -0.915
_refine_diff_density_rms 0.080
_refine_ls_extinction_method none
_refine_ls_goodness_of_fit_ref 1.091
_refine_ls_hydrogen_treatment mixed
_refine_ls_matrix_type full
_refine_ls_number_parameters 360
_refine_ls_number_reflns 4449
_refine_ls_number_restraints 0
_refine_ls_restrained_S_all 1.091
_refine_ls_R_factor_all 0.0531
_refine_ls_R_factor_gt 0.0403
_refine_ls_shift/su_max 0.043
_refine_ls_shift/su_mean 0.002
_refine_ls_structure_factor_coef Fsqd
_refine_ls_weighting_details 'calc w=1/[\s^2^(Fo^2^)+(0.1000P)^2^+0.0000P] where P=(Fo^2^+2Fc^2^)/3'
_refine_ls_weighting_scheme calc
_refine_ls_wR_factor_gt 0.1278
_refine_ls_wR_factor_ref 0.1433
_reflns_number_gt 3593
_reflns_number_total 4449
_reflns_threshold_expression >2sigma(I)
_cod_data_source_file ic050673osi20050430_075320_5.cif
_cod_data_source_block 5
_cod_depositor_comments
;
The following automatic conversions were performed:
'_symmetry_cell_setting' value 'Triclinic' changed to 'triclinic'
according to '/home/saulius/struct/CIF-dictionaries/cif_core.dic'
dictionary named 'cif_core.dic' version 2.4.1 from 2010-06-29.

Automatic conversion script
Id: cif_fix_enum 1527 2010-12-29 10:47:43Z saulius 
;
_cod_database_code 4309944

loop_
_symmetry_equiv_pos_as_xyz
'x, y, z'
'-x, -y, -z'

loop_
_atom_site_label
_atom_site_type_symbol
_atom_site_fract_x
_atom_site_fract_y
_atom_site_fract_z
_atom_site_U_iso_or_equiv
_atom_site_adp_type
_atom_site_occupancy
_atom_site_symmetry_multiplicity
_atom_site_calc_flag
_atom_site_refinement_flags
_atom_site_disorder_assembly
_atom_site_disorder_group
Ag Ag 0.05425(3) 0.17980(3) 0.35519(3) 0.05606(15) Uani 1 1 d . . .
N1 N -0.0748(3) 0.3290(3) 0.3322(3) 0.0461(7) Uani 1 1 d . . .
N2 N -0.1900(4) 0.4817(4) 0.2585(3) 0.0499(7) Uani 1 1 d . . .
C1 C -0.1432(4) 0.3944(4) 0.4249(3) 0.0457(8) Uani 1 1 d . . .
C7 C -0.1063(4) 0.3844(4) 0.2351(3) 0.0446(8) Uani 1 1 d . . .
C2 C -0.1449(5) 0.3785(5) 0.5466(4) 0.0553(10) Uani 1 1 d . . .
C8 C -0.0613(4) 0.3437(4) 0.1098(4) 0.0503(8) Uani 1 1 d . . .
C6 C -0.2168(4) 0.4905(4) 0.3792(3) 0.0481(8) Uani 1 1 d . . .
C10 C -0.1336(5) 0.1906(4) -0.1020(4) 0.0506(8) Uani 1 1 d . . .
C9 C -0.1456(5) 0.2171(5) 0.0354(4) 0.0573(10) Uani 1 1 d . . .
C5 C -0.2988(5) 0.5712(6) 0.4502(5) 0.0668(12) Uani 1 1 d . . .
C3 C -0.2250(5) 0.4584(5) 0.6170(4) 0.0663(13) Uani 1 1 d . . .
C4 C -0.3012(5) 0.5521(6) 0.5690(5) 0.0705(12) Uani 1 1 d . . .
C11 C -0.2246(6) 0.0649(5) -0.1736(4) 0.0621(11) Uani 1 1 d . . .
C12 C -0.2459(4) 0.0490(4) -0.3115(4) 0.0491(8) Uani 1 1 d . . .
N4 N -0.1861(4) -0.0347(3) -0.3908(3) 0.0516(7) Uani 1 1 d . . .
N3 N -0.3315(4) 0.1218(3) -0.3723(3) 0.0503(7) Uani 1 1 d . . .
C18 C -0.2367(4) -0.0132(4) -0.5102(3) 0.0466(8) Uani 1 1 d . . .
C13 C -0.3293(4) 0.0851(4) -0.4984(4) 0.0478(8) Uani 1 1 d . . .
C14 C -0.3953(5) 0.1280(4) -0.6010(4) 0.0576(10) Uani 1 1 d . . .
C17 C -0.2074(6) -0.0718(5) -0.6250(4) 0.0623(10) Uani 1 1 d . . .
C15 C -0.3636(5) 0.0696(5) -0.7159(4) 0.0665(12) Uani 1 1 d . . .
C16 C -0.2720(6) -0.0276(5) -0.7283(4) 0.0655(12) Uani 1 1 d . . .
O1W O -0.4751(5) 0.3000(4) -0.2380(4) 0.0743(10) Uani 1 1 d . . .
O2 O -0.2836(4) 0.6552(3) 0.1081(3) 0.0648(8) Uani 1 1 d . . .
F3 F -0.4925(5) 0.6412(5) -0.1750(4) 0.1124(13) Uani 1 1 d . . .
O1 O -0.3028(5) 0.5024(4) -0.0647(4) 0.0837(11) Uani 1 1 d . . .
F2 F -0.4524(5) 0.7948(4) -0.0156(3) 0.1152(14) Uani 1 1 d . . .
C20 C -0.3195(4) 0.6102(4) -0.0041(4) 0.0494(8) Uani 1 1 d . . .
C19 C -0.3920(5) 0.7036(5) -0.0800(4) 0.0598(10) Uani 1 1 d . . .
F1 F -0.3000(5) 0.7604(4) -0.1346(5) 0.1255(16) Uani 1 1 d . . .
H10B H -0.165(5) 0.265(5) -0.134(4) 0.057(12) Uiso 1 1 d . . .
H8B H -0.088(5) 0.409(5) 0.059(4) 0.058(12) Uiso 1 1 d . . .
H10A H -0.035(6) 0.191(5) -0.107(5) 0.076(15) Uiso 1 1 d . . .
H H -0.101(5) 0.311(5) 0.574(5) 0.064(14) Uiso 1 1 d . . .
H2A H -0.218(7) 0.525(6) 0.213(6) 0.088(19) Uiso 1 1 d . . .
H11B H -0.330(5) 0.071(5) -0.145(5) 0.066(14) Uiso 1 1 d . . .
H8A H 0.046(5) 0.332(5) 0.116(4) 0.064(13) Uiso 1 1 d . . .
H15 H -0.400(6) 0.088(6) -0.786(6) 0.084(17) Uiso 1 1 d . . .
H11A H -0.197(7) -0.002(7) -0.146(6) 0.10(2) Uiso 1 1 d . . .
H17 H -0.132(6) -0.129(6) -0.621(5) 0.074(15) Uiso 1 1 d . . .
H3A H -0.399(8) 0.172(8) -0.351(7) 0.12(2) Uiso 1 1 d . . .
H14 H -0.444(4) 0.198(4) -0.584(4) 0.040(9) Uiso 1 1 d . . .
H16 H -0.267(5) -0.065(5) -0.812(5) 0.063(13) Uiso 1 1 d . . .
H3 H -0.230(6) 0.450(6) 0.698(6) 0.087(17) Uiso 1 1 d . . .
H4 H -0.367(5) 0.612(5) 0.620(5) 0.065(13) Uiso 1 1 d . . .
H9B H -0.243(7) 0.214(6) 0.052(5) 0.086(17) Uiso 1 1 d . . .
H5 H -0.338(6) 0.632(6) 0.423(6) 0.078(17) Uiso 1 1 d . . .
H9A H -0.131(7) 0.148(7) 0.071(6) 0.095(19) Uiso 1 1 d . . .
H1WB H -0.543(7) 0.285(6) -0.208(6) 0.09(2) Uiso 1 1 d . . .
H1WA H -0.427(6) 0.355(6) -0.197(5) 0.067(18) Uiso 1 1 d . . .

loop_
_atom_site_aniso_label
_atom_site_aniso_U_11
_atom_site_aniso_U_22
_atom_site_aniso_U_33
_atom_site_aniso_U_23
_atom_site_aniso_U_13
_atom_site_aniso_U_12
Ag 0.0673(2) 0.0493(2) 0.0535(2) 0.01419(14) 0.00473(14) 0.01930(14)
N1 0.0480(16) 0.0425(16) 0.0479(16) 0.0126(13) 0.0031(13) 0.0063(12)
N2 0.0512(17) 0.0564(19) 0.0420(16) 0.0117(14) 0.0011(13) 0.0155(14)
C1 0.0454(17) 0.0413(18) 0.0464(18) 0.0056(14) 0.0038(14) -0.0027(14)
C7 0.0413(17) 0.0482(19) 0.0430(18) 0.0118(15) 0.0005(14) 0.0038(14)
C2 0.064(2) 0.052(2) 0.0439(19) 0.0096(17) 0.0010(17) -0.0116(19)
C8 0.048(2) 0.059(2) 0.0439(18) 0.0096(17) 0.0092(15) 0.0084(17)
C6 0.0444(18) 0.054(2) 0.0430(18) 0.0054(15) 0.0035(14) 0.0073(15)
C10 0.059(2) 0.050(2) 0.0428(18) 0.0092(16) 0.0067(16) 0.0071(17)
C9 0.072(3) 0.055(2) 0.044(2) 0.0090(17) 0.0094(18) 0.006(2)
C5 0.060(2) 0.077(3) 0.061(3) 0.002(2) 0.009(2) 0.021(2)
C3 0.072(3) 0.076(3) 0.044(2) 0.003(2) 0.012(2) -0.019(2)
C4 0.062(3) 0.090(4) 0.057(3) 0.002(2) 0.018(2) 0.011(2)
C11 0.090(3) 0.047(2) 0.049(2) 0.0111(18) 0.013(2) 0.002(2)
C12 0.063(2) 0.0352(18) 0.048(2) 0.0089(15) 0.0064(17) 0.0039(15)
N4 0.0623(19) 0.0436(17) 0.0500(17) 0.0128(14) 0.0048(14) 0.0132(14)
N3 0.0544(18) 0.0434(17) 0.0523(18) 0.0069(14) 0.0095(14) 0.0073(14)
C18 0.058(2) 0.0401(18) 0.0394(17) 0.0066(14) 0.0021(15) 0.0051(15)
C13 0.0516(19) 0.0382(18) 0.0486(19) 0.0067(15) -0.0019(15) 0.0002(15)
C14 0.058(2) 0.049(2) 0.065(3) 0.0185(19) -0.0041(18) 0.0069(18)
C17 0.076(3) 0.051(2) 0.057(2) 0.0041(19) 0.011(2) 0.009(2)
C15 0.073(3) 0.066(3) 0.053(2) 0.021(2) -0.014(2) -0.011(2)
C16 0.086(3) 0.062(3) 0.044(2) 0.0073(19) 0.004(2) -0.004(2)
O1W 0.071(2) 0.070(2) 0.080(2) -0.0040(19) 0.030(2) 0.0085(18)
O2 0.080(2) 0.0627(18) 0.0526(16) 0.0128(14) 0.0028(14) 0.0266(15)
F3 0.121(3) 0.119(3) 0.084(2) 0.026(2) -0.034(2) 0.015(2)
O1 0.106(3) 0.064(2) 0.074(2) -0.0015(17) 0.0031(19) 0.0343(19)
F2 0.159(3) 0.124(3) 0.074(2) 0.0220(19) 0.011(2) 0.100(3)
C20 0.0528(19) 0.050(2) 0.046(2) 0.0109(16) 0.0074(16) 0.0117(16)
C19 0.065(2) 0.065(3) 0.054(2) 0.018(2) 0.0103(19) 0.022(2)
F1 0.121(3) 0.118(3) 0.174(4) 0.097(3) 0.048(3) 0.024(2)

loop_
_atom_type_symbol
_atom_type_description
_atom_type_scat_dispersion_real
_atom_type_scat_dispersion_imag
_atom_type_scat_source
C C 0.0033 0.0016 'International Tables Vol C Tables 4.2.6.8 and 6.1.1.4'
H H 0.0000 0.0000 'International Tables Vol C Tables 4.2.6.8 and 6.1.1.4'
N N 0.0061 0.0033 'International Tables Vol C Tables 4.2.6.8 and 6.1.1.4'
O O 0.0106 0.0060 'International Tables Vol C Tables 4.2.6.8 and 6.1.1.4'
F F 0.0171 0.0103 'International Tables Vol C Tables 4.2.6.8 and 6.1.1.4'
Ag Ag -0.8971 1.1015 'International Tables Vol C Tables 4.2.6.8 and 6.1.1.4'

loop_
_geom_angle_atom_site_label_1
_geom_angle_atom_site_label_2
_geom_angle_atom_site_label_3
_geom_angle
_geom_angle_site_symmetry_1
_geom_angle_site_symmetry_3
_geom_angle_publ_flag
N1 Ag N4 176.27(11) . 2 ?
C7 N1 C1 106.0(3) . . ?
C7 N1 Ag 129.9(3) . . ?
C1 N1 Ag 124.1(2) . . ?
C7 N2 C6 107.9(3) . . ?
C7 N2 H2A 126(5) . . ?
C6 N2 H2A 126(5) . . ?
N1 C1 C2 130.7(4) . . ?
N1 C1 C6 108.9(3) . . ?
C2 C1 C6 120.3(4) . . ?
N1 C7 N2 111.9(3) . . ?
N1 C7 C8 125.9(4) . . ?
N2 C7 C8 122.1(3) . . ?
C3 C2 C1 117.4(5) . . ?
C3 C2 H 123(3) . . ?
C1 C2 H 120(3) . . ?
C7 C8 C9 111.9(3) . . ?
C7 C8 H8B 108(3) . . ?
C9 C8 H8B 104(3) . . ?
C7 C8 H8A 113(3) . . ?
C9 C8 H8A 108(3) . . ?
H8B C8 H8A 111(4) . . ?
N2 C6 C1 105.3(3) . . ?
N2 C6 C5 132.3(4) . . ?
C1 C6 C5 122.4(4) . . ?
C9 C10 C11 111.8(4) . . ?
C9 C10 H10B 107(3) . . ?
C11 C10 H10B 111(3) . . ?
C9 C10 H10A 107(3) . . ?
C11 C10 H10A 114(3) . . ?
H10B C10 H10A 106(4) . . ?
C8 C9 C10 113.8(4) . . ?
C8 C9 H9B 109(3) . . ?
C10 C9 H9B 114(3) . . ?
C8 C9 H9A 113(4) . . ?
C10 C9 H9A 114(4) . . ?
H9B C9 H9A 90(5) . . ?
C4 C5 C6 116.2(5) . . ?
C4 C5 H5 122(4) . . ?
C6 C5 H5 121(4) . . ?
C2 C3 C4 121.6(4) . . ?
C2 C3 H3 120(4) . . ?
C4 C3 H3 119(4) . . ?
C5 C4 C3 122.0(5) . . ?
C5 C4 H4 115(3) . . ?
C3 C4 H4 123(3) . . ?
C12 C11 C10 114.6(4) . . ?
C12 C11 H11B 108(3) . . ?
C10 C11 H11B 105(3) . . ?
C12 C11 H11A 115(5) . . ?
C10 C11 H11A 111(5) . . ?
H11B C11 H11A 102(5) . . ?
N4 C12 N3 111.2(3) . . ?
N4 C12 C11 126.7(4) . . ?
N3 C12 C11 122.1(4) . . ?
C12 N4 C18 106.0(3) . . ?
C12 N4 Ag 129.4(3) . 2 ?
C18 N4 Ag 124.5(3) . 2 ?
C12 N3 C13 108.7(3) . . ?
C12 N3 H3A 134(5) . . ?
C13 N3 H3A 116(5) . . ?
C17 C18 C13 121.3(4) . . ?
C17 C18 N4 130.2(4) . . ?
C13 C18 N4 108.5(3) . . ?
N3 C13 C14 132.8(4) . . ?
N3 C13 C18 105.6(3) . . ?
C14 C13 C18 121.6(4) . . ?
C13 C14 C15 116.6(4) . . ?
C13 C14 H14 116(3) . . ?
C15 C14 H14 127(3) . . ?
C18 C17 C16 117.2(5) . . ?
C18 C17 H17 114(3) . . ?
C16 C17 H17 128(3) . . ?
C16 C15 C14 122.2(4) . . ?
C16 C15 H15 114(4) . . ?
C14 C15 H15 124(4) . . ?
C15 C16 C17 121.0(5) . . ?
C15 C16 H16 113(3) . . ?
C17 C16 H16 125(3) . . ?
H1WB O1W H1WA 110(6) . . ?
O2 C20 O1 129.1(4) . . ?
O2 C20 C19 115.4(4) . . ?
O1 C20 C19 115.5(4) . . ?
F2 C19 F1 107.9(5) . . ?
F2 C19 F3 106.5(4) . . ?
F1 C19 F3 103.2(4) . . ?
F2 C19 C20 114.6(4) . . ?
F1 C19 C20 110.8(4) . . ?
F3 C19 C20 113.1(4) . . ?

loop_
_geom_bond_atom_site_label_1
_geom_bond_atom_site_label_2
_geom_bond_distance
_geom_bond_site_symmetry_2
_geom_bond_publ_flag
Ag N1 2.077(3) . ?
Ag N4 2.088(3) 2 ?
N1 C7 1.321(5) . ?
N1 C1 1.389(5) . ?
N2 C7 1.343(5) . ?
N2 C6 1.383(5) . ?
N2 H2A 0.77(6) . ?
C1 C2 1.389(5) . ?
C1 C6 1.392(6) . ?
C7 C8 1.502(5) . ?
C2 C3 1.376(7) . ?
C2 H 0.93(5) . ?
C8 C9 1.509(6) . ?
C8 H8B 0.99(5) . ?
C8 H8A 1.02(5) . ?
C6 C5 1.396(6) . ?
C10 C9 1.514(6) . ?
C10 C11 1.518(6) . ?
C10 H10B 0.96(5) . ?
C10 H10A 0.94(5) . ?
C9 H9B 0.97(6) . ?
C9 H9A 0.89(7) . ?
C5 C4 1.369(7) . ?
C5 H5 0.85(6) . ?
C3 C4 1.395(8) . ?
C3 H3 0.92(6) . ?
C4 H4 1.06(5) . ?
C11 C12 1.484(6) . ?
C11 H11B 1.09(5) . ?
C11 H11A 0.86(7) . ?
C12 N4 1.333(5) . ?
C12 N3 1.344(5) . ?
N4 C18 1.401(5) . ?
N4 Ag 2.088(3) 2 ?
N3 C13 1.378(5) . ?
N3 H3A 0.88(8) . ?
C18 C17 1.376(6) . ?
C18 C13 1.397(6) . ?
C13 C14 1.379(6) . ?
C14 C15 1.384(7) . ?
C14 H14 0.90(4) . ?
C17 C16 1.388(7) . ?
C17 H17 0.97(6) . ?
C15 C16 1.382(8) . ?
C15 H15 0.86(6) . ?
C16 H16 0.94(5) . ?
O1W H1WB 0.78(7) . ?
O1W H1WA 0.74(6) . ?
O2 C20 1.225(5) . ?
F3 C19 1.331(6) . ?
O1 C20 1.226(5) . ?
F2 C19 1.296(6) . ?
C20 C19 1.536(6) . ?
C19 F1 1.299(6) . ?

loop_
_geom_hbond_atom_site_label_D
_geom_hbond_atom_site_label_H
_geom_hbond_atom_site_label_A
_geom_hbond_distance_DH
_geom_hbond_distance_HA
_geom_hbond_distance_DA
_geom_hbond_angle_DHA
_geom_hbond_site_symmetry_A
N2 H2A O2 0.77(6) 2.02(6) 2.788(5) 175(7) .
N3 H3A O1W 0.88(8) 1.91(8) 2.724(5) 153(7) .
O1W H1WB O2 0.78(7) 2.17(7) 2.892(5) 153(6) 2_465
O1W H1WA O1 0.74(6) 2.05(6) 2.784(6) 173(6) .
